data_2214465
loop_
_publ_author_name
'Sykora, Richard E.'
'Cioffi, Eugene A.'

_publ_section_title
;
 A triphenylmethanol--pyridinium chloride (1/1) adduct containing a
 one-dimensional ionic substructure
;
_journal_coeditor_code ZL2020
_journal_issue 7
_journal_name_full 'Acta Crystallographica Section E'
_journal_page_first o3148
_journal_page_last o3149
_journal_paper_doi 10.1107/S1600536807019800
_journal_volume 63
_journal_year 2007
_chemical_formula_iupac 'C19 H16 O, C5 H6 N +, Cl -'
_chemical_formula_moiety 'C19 H16 O, C5 H6 N +, Cl -'
_chemical_formula_sum 'C24 H22 Cl N O'
_chemical_formula_weight 375.88
_chemical_name_systematic
;
triphenylmethanol--pyridinium chloride (1/1)
;
_space_group_IT_number 2
_symmetry_cell_setting triclinic
_symmetry_space_group_name_Hall '-P 1'
_symmetry_space_group_name_H-M 'P -1'
_atom_sites_solution_hydrogens geom
_atom_sites_solution_primary direct
_atom_sites_solution_secondary difmap
_audit_creation_method SHELXL-97
_cell_angle_alpha 88.991(9)
_cell_angle_beta 82.109(6)
_cell_angle_gamma 63.998(11)
_cell_formula_units_Z 2
_cell_length_a 8.7991(10)
_cell_length_b 8.916(2)
_cell_length_c 14.1665(7)
_cell_measurement_reflns_used 25
_cell_measurement_temperature 290(2)
_cell_measurement_theta_max 13.38
_cell_measurement_theta_min 8.75
_cell_volume 988.3(3)
_computing_cell_refinement CAD4/PC
_computing_data_collection 'CAD4/PC (Enraf--Nonius, 1993)'
_computing_data_reduction 'XCAD4PC (Harms, 1996)'
_computing_molecular_graphics 'SHELXP97 (Sheldrick, 1997)'
_computing_publication_material 'publCIF (Westrip, 2007)'
_computing_structure_refinement 'SHELXL97 (Sheldrick, 1997)'
_computing_structure_solution 'SHELXS97 (Sheldrick, 1990)'
_diffrn_ambient_temperature 290(2)
_diffrn_measured_fraction_theta_full 1.000
_diffrn_measured_fraction_theta_max 1.000
_diffrn_measurement_device_type 'Enraf--Nonius CAD-4'
_diffrn_measurement_method \q/2\q
_diffrn_radiation_monochromator graphite
_diffrn_radiation_source 'fine-focus sealed tube'
_diffrn_radiation_type MoK\a
_diffrn_radiation_wavelength 0.71073
_diffrn_reflns_av_R_equivalents 0.0254
_diffrn_reflns_av_sigmaI/netI 0.0245
_diffrn_reflns_limit_h_max 10
_diffrn_reflns_limit_h_min 0
_diffrn_reflns_limit_k_max 10
_diffrn_reflns_limit_k_min -9
_diffrn_reflns_limit_l_max 17
_diffrn_reflns_limit_l_min -16
_diffrn_reflns_number 3886
_diffrn_reflns_theta_full 25.37
_diffrn_reflns_theta_max 25.37
_diffrn_reflns_theta_min 2.54
_diffrn_standards_decay_% 0
_diffrn_standards_interval_time 120
_diffrn_standards_number 3
_exptl_absorpt_coefficient_mu 0.206
_exptl_absorpt_correction_T_max 0.9278
_exptl_absorpt_correction_T_min 0.9089
_exptl_absorpt_correction_type analytical
_exptl_absorpt_process_details '(XPREP; Bruker, 2000)'
_exptl_crystal_colour colorless
_exptl_crystal_density_diffrn 1.263
_exptl_crystal_density_method 'not measured'
_exptl_crystal_description prism
_exptl_crystal_F_000 396
_exptl_crystal_size_max 1.0
_exptl_crystal_size_mid 0.448
_exptl_crystal_size_min 0.418
_refine_diff_density_max 0.202
_refine_diff_density_min -0.190
_refine_ls_extinction_coef 0.046(4)
_refine_ls_extinction_expression Fc^*^=kFc[1+0.001xFc^2^\l^3^/sin(2\q)]^-1/4^
_refine_ls_extinction_method SHELXL97
_refine_ls_goodness_of_fit_ref 1.034
_refine_ls_hydrogen_treatment constr
_refine_ls_matrix_type full
_refine_ls_number_parameters 246
_refine_ls_number_reflns 3632
_refine_ls_number_restraints 0
_refine_ls_restrained_S_all 1.034
_refine_ls_R_factor_all 0.0499
_refine_ls_R_factor_gt 0.0364
_refine_ls_shift/su_max 0.001
_refine_ls_shift/su_mean 0.000
_refine_ls_structure_factor_coef Fsqd
_refine_ls_weighting_details 'calc w=1/[\s^2^(Fo^2^)+(0.0548P)^2^+0.2335P] where P=(Fo^2^+2Fc^2^)/3'
_refine_ls_weighting_scheme calc
_refine_ls_wR_factor_gt 0.1018
_refine_ls_wR_factor_ref 0.1095
_reflns_number_gt 2945
_reflns_number_total 3632
_reflns_threshold_expression >2sigma(I)
_cod_data_source_file zl2020.cif
_cod_data_source_block I
_cod_database_code 2214465
_cod_database_fobs_code 2214465

loop_
_symmetry_equiv_pos_as_xyz
'x, y, z'
'-x, -y, -z'

loop_
_atom_site_type_symbol
_atom_site_label
_atom_site_fract_x
_atom_site_fract_y
_atom_site_fract_z
_atom_site_U_iso_or_equiv
_atom_site_adp_type
_atom_site_calc_flag
_atom_site_refinement_flags
_atom_site_occupancy
Cl Cl1 0.72290(6) 0.25988(6) 1.00968(3) 0.05345(17) Uani d . 1
O O1 0.59502(15) 0.19695(15) 0.82524(8) 0.0452(3) Uani d . 1
H H1A 0.6441 0.2211 0.8661 0.068 Uiso calc R 1
N N1 0.7595(2) 0.5724(2) 1.04769(14) 0.0660(5) Uani d . 1
H H1B 0.7378 0.4879 1.0436 0.079 Uiso calc R 1
C C1 0.6935(3) 0.6976(4) 0.99146(18) 0.0767(7) Uani d . 1
H H1C 0.6232 0.6947 0.9489 0.092 Uiso calc R 1
C C2 0.7295(3) 0.8321(3) 0.99634(19) 0.0759(7) Uani d . 1
H H2A 0.6839 0.9213 0.9573 0.091 Uiso calc R 1
C C3 0.8318(3) 0.8327(3) 1.05850(19) 0.0707(6) Uani d . 1
H H3A 0.8585 0.9222 1.0620 0.085 Uiso calc R 1
C C4 0.8959(3) 0.7035(3) 1.11591(17) 0.0725(6) Uani d . 1
H H4A 0.9660 0.7045 1.1592 0.087 Uiso calc R 1
C C5 0.8578(3) 0.5731(3) 1.10998(17) 0.0687(6) Uani d . 1
H H5A 0.9006 0.4843 1.1496 0.082 Uiso calc R 1
C C6 0.6764(2) 0.20135(19) 0.73120(11) 0.0358(3) Uani d . 1
C C7 0.54903(19) 0.20884(18) 0.66523(11) 0.0373(4) Uani d . 1
C C8 0.4547(2) 0.1192(2) 0.68622(14) 0.0493(4) Uani d . 1
H H8A 0.4662 0.0589 0.7412 0.059 Uiso calc R 1
C C9 0.3431(2) 0.1187(3) 0.62596(17) 0.0629(6) Uani d . 1
H H9A 0.2810 0.0576 0.6406 0.076 Uiso calc R 1
C C10 0.3241(3) 0.2076(3) 0.54522(16) 0.0633(6) Uani d . 1
H H10A 0.2482 0.2081 0.5054 0.076 Uiso calc R 1
C C11 0.4171(3) 0.2961(3) 0.52316(15) 0.0603(5) Uani d . 1
H H11A 0.4052 0.3555 0.4678 0.072 Uiso calc R 1
C C12 0.5287(2) 0.2974(2) 0.58286(13) 0.0488(4) Uani d . 1
H H12A 0.5907 0.3585 0.5675 0.059 Uiso calc R 1
C C13 0.84447(19) 0.04172(18) 0.70852(11) 0.0354(3) Uani d . 1
C C14 0.9482(2) -0.0243(2) 0.77860(12) 0.0446(4) Uani d . 1
H H14A 0.9135 0.0272 0.8394 0.054 Uiso calc R 1
C C15 1.1025(2) -0.1654(2) 0.75948(14) 0.0536(5) Uani d . 1
H H15A 1.1708 -0.2073 0.8073 0.064 Uiso calc R 1
C C16 1.1556(2) -0.2441(2) 0.67028(15) 0.0541(5) Uani d . 1
H H16A 1.2589 -0.3395 0.6576 0.065 Uiso calc R 1
C C17 1.0543(2) -0.1803(2) 0.60014(13) 0.0513(4) Uani d . 1
H H17A 1.0893 -0.2328 0.5396 0.062 Uiso calc R 1
C C18 0.9003(2) -0.0383(2) 0.61877(12) 0.0421(4) Uani d . 1
H H18A 0.8335 0.0040 0.5704 0.051 Uiso calc R 1
C C19 0.70802(19) 0.35789(18) 0.72392(11) 0.0352(3) Uani d . 1
C C20 0.5804(2) 0.5085(2) 0.76513(13) 0.0469(4) Uani d . 1
H H20A 0.4791 0.5122 0.7971 0.056 Uiso calc R 1
C C21 0.6024(3) 0.6528(2) 0.75918(14) 0.0565(5) Uani d . 1
H H21A 0.5153 0.7529 0.7866 0.068 Uiso calc R 1
C C22 0.7521(3) 0.6495(2) 0.71307(14) 0.0558(5) Uani d . 1
H H22A 0.7671 0.7465 0.7101 0.067 Uiso calc R 1
C C23 0.8789(2) 0.5022(2) 0.67159(14) 0.0537(5) Uani d . 1
H H23A 0.9799 0.4993 0.6398 0.064 Uiso calc R 1
C C24 0.8567(2) 0.3564(2) 0.67694(12) 0.0439(4) Uani d . 1
H H24A 0.9433 0.2570 0.6484 0.053 Uiso calc R 1

loop_
_atom_site_aniso_label
_atom_site_aniso_U_11
_atom_site_aniso_U_22
_atom_site_aniso_U_33
_atom_site_aniso_U_12
_atom_site_aniso_U_13
_atom_site_aniso_U_23
Cl1 0.0683(3) 0.0509(3) 0.0517(3) -0.0344(2) -0.0136(2) -0.00025(19)
O1 0.0513(7) 0.0531(7) 0.0380(6) -0.0306(6) -0.0008(5) -0.0001(5)
N1 0.0725(12) 0.0605(11) 0.0751(12) -0.0459(10) 0.0188(10) -0.0198(9)
C1 0.0649(14) 0.113(2) 0.0685(14) -0.0530(14) -0.0110(11) -0.0014(14)
C2 0.0615(13) 0.0692(14) 0.0955(18) -0.0284(12) -0.0105(12) 0.0247(13)
C3 0.0693(14) 0.0531(12) 0.0984(17) -0.0371(11) -0.0028(13) -0.0057(11)
C4 0.0798(15) 0.0804(16) 0.0739(14) -0.0481(13) -0.0188(12) 0.0011(12)
C5 0.0732(14) 0.0571(12) 0.0722(14) -0.0284(11) -0.0004(12) 0.0083(10)
C6 0.0398(8) 0.0356(8) 0.0356(8) -0.0203(7) -0.0042(6) 0.0004(6)
C7 0.0347(8) 0.0323(8) 0.0448(9) -0.0146(6) -0.0055(7) -0.0040(6)
C8 0.0451(10) 0.0472(10) 0.0615(11) -0.0256(8) -0.0080(8) 0.0024(8)
C9 0.0510(11) 0.0626(12) 0.0888(15) -0.0359(10) -0.0135(10) -0.0072(11)
C10 0.0519(11) 0.0657(13) 0.0762(14) -0.0241(10) -0.0263(10) -0.0107(11)
C11 0.0672(13) 0.0625(12) 0.0573(11) -0.0291(10) -0.0263(10) 0.0043(9)
C12 0.0548(10) 0.0501(10) 0.0507(10) -0.0291(9) -0.0157(8) 0.0048(8)
C13 0.0392(8) 0.0330(8) 0.0404(8) -0.0216(7) -0.0070(6) 0.0047(6)
C14 0.0514(10) 0.0428(9) 0.0422(9) -0.0219(8) -0.0112(7) 0.0028(7)
C15 0.0530(11) 0.0481(10) 0.0585(11) -0.0180(9) -0.0209(9) 0.0114(8)
C16 0.0463(10) 0.0408(9) 0.0669(12) -0.0116(8) -0.0084(9) 0.0038(8)
C17 0.0512(10) 0.0472(10) 0.0496(10) -0.0176(8) -0.0020(8) -0.0048(8)
C18 0.0457(9) 0.0418(9) 0.0397(8) -0.0192(7) -0.0090(7) 0.0031(7)
C19 0.0404(8) 0.0343(8) 0.0353(8) -0.0192(7) -0.0107(6) 0.0025(6)
C20 0.0466(9) 0.0401(9) 0.0535(10) -0.0198(8) -0.0031(8) -0.0002(7)
C21 0.0691(12) 0.0348(9) 0.0617(11) -0.0199(9) -0.0071(10) -0.0027(8)
C22 0.0742(13) 0.0427(10) 0.0645(12) -0.0364(10) -0.0177(10) 0.0069(8)
C23 0.0550(11) 0.0529(11) 0.0653(12) -0.0351(9) -0.0079(9) 0.0084(9)
C24 0.0444(9) 0.0387(9) 0.0518(10) -0.0215(7) -0.0054(7) 0.0006(7)

loop_
_atom_type_symbol
_atom_type_description
_atom_type_scat_dispersion_real
_atom_type_scat_dispersion_imag
_atom_type_scat_source
C C 0.0033 0.0016 'International Tables Vol C Tables 4.2.6.8 and 6.1.1.4'
H H 0.0000 0.0000 'International Tables Vol C Tables 4.2.6.8 and 6.1.1.4'
N N 0.0061 0.0033 'International Tables Vol C Tables 4.2.6.8 and 6.1.1.4'
O O 0.0106 0.0060 'International Tables Vol C Tables 4.2.6.8 and 6.1.1.4'
Cl Cl 0.1484 0.1585 'International Tables Vol C Tables 4.2.6.8 and 6.1.1.4'

loop_
_geom_angle_atom_site_label_1
_geom_angle_atom_site_label_2
_geom_angle_atom_site_label_3
_geom_angle
C6 O1 H1A 109.5
C5 N1 C1 122.00(19)
C5 N1 H1B 119.0
C1 N1 H1B 119.0
N1 C1 C2 119.5(2)
N1 C1 H1C 120.2
C2 C1 H1C 120.2
C3 C2 C1 118.9(2)
C3 C2 H2A 120.6
C1 C2 H2A 120.6
C2 C3 C4 120.3(2)
C2 C3 H3A 119.9
C4 C3 H3A 119.9
C5 C4 C3 119.6(2)
C5 C4 H4A 120.2
C3 C4 H4A 120.2
N1 C5 C4 119.7(2)
N1 C5 H5A 120.2
C4 C5 H5A 120.2
O1 C6 C7 104.72(12)
O1 C6 C13 109.70(12)
C7 C6 C13 110.56(12)
O1 C6 C19 109.66(12)
C7 C6 C19 110.93(12)
C13 C6 C19 111.08(12)
C12 C7 C8 118.24(15)
C12 C7 C6 122.40(14)
C8 C7 C6 119.32(15)
C7 C8 C9 120.60(18)
C7 C8 H8A 119.7
C9 C8 H8A 119.7
C10 C9 C8 120.33(18)
C10 C9 H9A 119.8
C8 C9 H9A 119.8
C9 C10 C11 119.80(18)
C9 C10 H10A 120.1
C11 C10 H10A 120.1
C10 C11 C12 120.30(19)
C10 C11 H11A 119.8
C12 C11 H11A 119.8
C7 C12 C11 120.72(17)
C7 C12 H12A 119.6
C11 C12 H12A 119.6
C18 C13 C14 117.87(15)
C18 C13 C6 122.32(14)
C14 C13 C6 119.79(14)
C15 C14 C13 121.05(16)
C15 C14 H14A 119.5
C13 C14 H14A 119.5
C16 C15 C14 120.40(17)
C16 C15 H15A 119.8
C14 C15 H15A 119.8
C17 C16 C15 119.25(17)
C17 C16 H16A 120.4
C15 C16 H16A 120.4
C16 C17 C18 120.54(17)
C16 C17 H17A 119.7
C18 C17 H17A 119.7
C17 C18 C13 120.89(16)
C17 C18 H18A 119.6
C13 C18 H18A 119.6
C24 C19 C20 118.28(14)
C24 C19 C6 122.95(14)
C20 C19 C6 118.76(14)
C21 C20 C19 120.75(17)
C21 C20 H20A 119.6
C19 C20 H20A 119.6
C22 C21 C20 120.48(17)
C22 C21 H21A 119.8
C20 C21 H21A 119.8
C23 C22 C21 119.50(16)
C23 C22 H22A 120.3
C21 C22 H22A 120.3
C22 C23 C24 120.16(17)
C22 C23 H23A 119.9
C24 C23 H23A 119.9
C19 C24 C23 120.83(16)
C19 C24 H24A 119.6
C23 C24 H24A 119.6

loop_
_geom_bond_atom_site_label_1
_geom_bond_atom_site_label_2
_geom_bond_distance
O1 C6 1.4316(18)
O1 H1A 0.8500
N1 C5 1.320(3)
N1 C1 1.321(3)
N1 H1B 0.8600
C1 C2 1.373(4)
C1 H1C 0.9300
C2 C3 1.344(3)
C2 H2A 0.9300
C3 C4 1.352(3)
C3 H3A 0.9300
C4 C5 1.351(3)
C4 H4A 0.9300
C5 H5A 0.9300
C6 C7 1.534(2)
C6 C13 1.535(2)
C6 C19 1.538(2)
C7 C12 1.385(2)
C7 C8 1.386(2)
C8 C9 1.388(3)
C8 H8A 0.9300
C9 C10 1.367(3)
C9 H9A 0.9300
C10 C11 1.369(3)
C10 H10A 0.9300
C11 C12 1.386(2)
C11 H11A 0.9300
C12 H12A 0.9300
C13 C18 1.386(2)
C13 C14 1.386(2)
C14 C15 1.383(2)
C14 H14A 0.9300
C15 C16 1.374(3)
C15 H15A 0.9300
C16 C17 1.373(3)
C16 H16A 0.9300
C17 C18 1.385(2)
C17 H17A 0.9300
C18 H18A 0.9300
C19 C24 1.378(2)
C19 C20 1.389(2)
C20 C21 1.382(2)
C20 H20A 0.9300
C21 C22 1.376(3)
C21 H21A 0.9300
C22 C23 1.370(3)
C22 H22A 0.9300
C23 C24 1.396(2)
C23 H23A 0.9300
C24 H24A 0.9300

loop_
_geom_hbond_atom_site_label_D
_geom_hbond_atom_site_label_H
_geom_hbond_atom_site_label_A
_geom_hbond_site_symmetry_A
_geom_hbond_distance_DH
_geom_hbond_distance_HA
_geom_hbond_distance_DA
_geom_hbond_angle_DHA
N1 H1B Cl1 . 0.86 2.16 3.0077(18) 168.7
O1 H1A Cl1 . 0.85 2.32 3.1338(12) 161.8
C3 H3A Cl1 1_565 0.93 2.84 3.577(2) 137.3
C15 H15A Cl1 2_757 0.93 2.84 3.7299(19) 160.9
C1 H1C Cl1 2_667 0.93 2.87 3.517(2) 128.0

loop_
_cod_related_entry_id
_cod_related_entry_database
_cod_related_entry_code
1 ChemSpider 21124039
